data_2008486
loop_
_publ_author_name
'Chinnakali, Kandasamy'
'Fun, Hoong-Kun'
'Mal, Dipakranjan'
'Bandopadhyay, Mousumi'
'Datta, Kalyani'
'Nigam, Gur Dayal'

_publ_section_title
;
5a,6,9,9a-Tetrahydro-4-hydroxy-6,9-methano-5H-fluoreno[2,3-b]furan-5-one
and
5a,6,9,9a-tetrahydro-6,9-methano-4-methoxy-5H-fluoreno[2,3-b]furan-5-ol
;
_journal_name_full 'Acta Crystallographica Section C'
_journal_page_first 774
_journal_page_last 776
_journal_volume 55
_journal_year 1999
_chemical_formula_sum 'C16 H12 O3'
_chemical_formula_weight 252.26
_space_group_IT_number 14
_symmetry_cell_setting monoclinic
_symmetry_space_group_name_Hall '-P 2ybc'
_symmetry_space_group_name_H-M 'P 1 21/c 1'
_cell_angle_alpha 90.00
_cell_angle_beta 107.40750(10)
_cell_angle_gamma 90.00
_cell_formula_units_Z 4
_cell_length_a 6.37600(10)
_cell_length_b 18.1210(2)
_cell_length_c 10.65460(10)
_cell_measurement_temperature 293(2)
_cell_volume 1174.65(3)
_diffrn_ambient_temperature 293(2)
_exptl_crystal_density_diffrn 1.426
_cod_original_sg_symbol_H-M 'P 21/c'
_cod_database_code 2008486

loop_
_symmetry_equiv_pos_as_xyz
'x, y, z'
'-x, y+1/2, -z+1/2'
'-x, -y, -z'
'x, 1/2-y, z+1/2'

loop_
_atom_site_label
_atom_site_fract_x
_atom_site_fract_y
_atom_site_fract_z
_atom_site_U_iso_or_equiv
_atom_site_adp_type
_atom_site_calc_flag
_atom_site_refinement_flags
_atom_site_occupancy
_atom_site_disorder_assembly
_atom_site_disorder_group
_atom_site_type_symbol
O1 .2694(2) .42482(7) .97580(13) .0514(4) Uani d . 1 . . O
O2 -.4715(2) .41204(8) .73741(14) .0574(4) Uani d . 1 . . O
H2A -.5775 .3844 .7262 .086 Uiso calc R 1 . . H
O3 -.6787(2) .28254(8) .77967(14) .0613(4) Uani d . 1 . . O
C1 .0744(3) .31666(10) 1.01892(16) .0427(4) Uani d . 1 . . C
H1A .1955 .2970 1.0821 .051 Uiso calc R 1 . . H
C2 .0828(3) .38263(10) .95513(16) .0406(4) Uani d . 1 . . C
C3 -.0905(3) .41665(9) .86064(17) .0398(4) Uani d . 1 . . C
C4 -.2948(3) .38205(10) .82696(16) .0405(4) Uani d . 1 . . C
C5 -.3071(3) .31516(10) .88879(16) .0396(4) Uani d . 1 . . C
C6 -.4990(3) .26794(11) .85907(18) .0459(5) Uani d . 1 . . C
C7 -.4369(3) .19826(10) .94030(19) .0498(5) Uani d . 1 . . C
H7A -.5287 .1916 .9986 .060 Uiso calc R 1 . . H
C8 -.4355(4) .12682(11) .8570(2) .0560(5) Uani d . 1 . . C
H8A -.5779 .1027 .8190 .067 Uiso calc R 1 . . H
C9 -.3104(4) .14662(10) .7620(2) .0505(5) Uani d . 1 . . C
H9A -.3702 .1523 .6715 .061 Uiso calc R 1 . . H
C10 -.1022(4) .15451(10) .82932(19) .0501(5) Uani d . 1 . . C
H10A .0114 .1668 .7951 .060 Uiso calc R 1 . . H
C11 -.0804(4) .14008(10) .97264(19) .0517(5) Uani d . 1 . . C
H11A .0665 .1265 1.0287 .062 Uiso calc R 1 . . H
C12 -.1918(3) .20753(10) 1.02007(17) .0458(5) Uani d . 1 . . C
H12A -.1715 .2049 1.1148 .055 Uiso calc R 1 . . H
C13 -.1276(3) .28240(9) .98148(15) .0386(4) Uani d . 1 . . C
C14 -.2610(4) .08170(11) .9577(2) .0625(6) Uani d . 1 . . C
H14A -.2272 .0354 .9223 .075 Uiso calc R 1 . . H
H14B -.2977 .0732 1.0385 .075 Uiso calc R 1 . . H
C15 .2094(4) .48484(11) .8926(2) .0551(5) Uani d . 1 . . C
H15A .3057 .5222 .8862 .066 Uiso calc R 1 . . H
C16 -.0017(4) .48306(10) .8229(2) .0496(5) Uani d . 1 . . C
H16A -.0771 .5179 .7619 .060 Uiso calc R 1 . . H

loop_
_atom_site_aniso_label
_atom_site_aniso_U_11
_atom_site_aniso_U_22
_atom_site_aniso_U_33
_atom_site_aniso_U_12
_atom_site_aniso_U_13
_atom_site_aniso_U_23
O1 .0376(9) .0477(8) .0666(8) -.0062(6) .0120(6) -.0005(6)
O2 .0396(9) .0665(10) .0618(8) .0129(7) .0087(7) .0064(7)
O3 .0343(9) .0724(10) .0742(10) -.0024(7) .0117(7) -.0143(7)
C1 .0361(12) .0474(10) .0414(9) .0013(8) .0063(8) -.0012(7)
C2 .0328(11) .0423(10) .0461(9) -.0014(8) .0110(8) -.0068(7)
C3 .0389(11) .0393(9) .0437(9) .0052(7) .0160(8) -.0030(7)
C4 .0338(11) .0477(11) .0401(9) .0096(8) .0114(8) -.0041(7)
C5 .0345(11) .0456(10) .0409(9) .0008(8) .0147(8) -.0061(7)
C6 .0313(11) .0593(12) .0510(10) -.0023(8) .0182(8) -.0152(8)
C7 .0467(13) .0546(11) .0578(11) -.0114(9) .0302(10) -.0077(9)
C8 .0509(14) .0496(12) .0695(13) -.0147(9) .0211(10) -.0095(9)
C9 .0550(15) .0470(11) .0520(10) -.0010(9) .0195(10) -.0105(8)
C10 .0526(14) .0430(11) .0616(11) .0039(9) .0278(10) -.0030(8)
C11 .0538(15) .0417(11) .0573(11) .0006(9) .0131(9) .0019(8)
C12 .0507(13) .0465(11) .0425(9) -.0058(9) .0177(9) -.0007(7)
C13 .0393(12) .0427(10) .0351(8) -.0002(8) .0128(7) -.0037(7)
C14 .0785(18) .0449(12) .0681(13) -.0102(10) .0281(12) .0000(9)
C15 .0565(15) .0423(11) .0709(13) -.0052(9) .0260(11) .0016(9)
C16 .0526(14) .0400(10) .0592(11) .0038(9) .0212(10) .0034(8)

loop_
_geom_bond_atom_site_label_1
_geom_bond_atom_site_label_2
_geom_bond_site_symmetry_2
_geom_bond_distance
_geom_bond_publ_flag
O1 C2 . 1.375(2) yes
O1 C15 . 1.383(2) yes
O2 C4 . 1.353(2) yes
O2 H2A . .8200 ?
O3 C6 . 1.232(2) yes
C1 C13 . 1.377(2) ?
C1 C2 . 1.384(2) ?
C1 H1A . .9300 ?
C2 C3 . 1.396(2) ?
C3 C4 . 1.393(3) ?
C3 C16 . 1.437(3) ?
C4 C5 . 1.393(3) ?
C5 C13 . 1.401(2) ?
C5 C6 . 1.448(3) ?
C6 C7 . 1.515(3) ?
C7 C12 . 1.549(3) ?
C7 C8 . 1.571(3) ?
C7 H7A . .9800 ?
C8 C9 . 1.507(3) ?
C8 C14 . 1.531(3) ?
C8 H8A . .9800 ?
C9 C10 . 1.315(3) yes
C9 H9A . .9300 ?
C10 C11 . 1.514(3) ?
C10 H10A . .9300 ?
C11 C14 . 1.536(3) ?
C11 C12 . 1.571(3) ?
C11 H11A . .9800 ?
C12 C13 . 1.509(2) ?
C12 H12A . .9800 ?
C14 H14A . .9700 ?
C14 H14B . .9700 ?
C15 C16 . 1.329(3) yes
C15 H15A . .9300 ?
C16 H16A . .9300 ?
